data_4077641
loop_
_publ_author_name
'Djukic, Jean-Pierre'
'Maisse-Fran\,cois, Aline'
'Pfeffer, Michel'
'D\"otz, Karl Heinz'
'De Cian, Andr\'e'
'Fischer, Jean'

_publ_section_title
;
 Organometallic Helices:&#x00A0; The Mechanism of Formation of
 &#x201C;Metallospiralenes&#x201D;
;
_journal_issue 25
_journal_name_full Organometallics
_journal_page_first 5484
_journal_paper_doi 10.1021/om0006920
_journal_volume 19
_journal_year 2000
_chemical_formula_moiety 'C28 H32 Cr Mn N O7'
_chemical_formula_sum 'C28 H32 Cr Mn N O7'
_chemical_formula_weight 601.50
_chemical_name_systematic ' ?'
_space_group_IT_number 19
_symmetry_cell_setting orthorhombic
_symmetry_space_group_name_Hall 'P 2ac 2ab'
_symmetry_space_group_name_H-M 'P 21 21 21'
_cell_angle_alpha 90
_cell_angle_beta 90
_cell_angle_gamma 90
_cell_formula_units_Z 4
_cell_length_a 10.4149(3)
_cell_length_b 16.1127(3)
_cell_length_c 16.8256(5)
_cell_measurement_reflns_used 18579
_cell_measurement_temperature 173
_cell_measurement_theta_max 30.5
_cell_measurement_theta_min 1.4
_cell_volume 2823.54(13)
_computing_publication_material CIFGEN_IN_OpenMoleN_(_1997)
_computing_structure_refinement LSFM_OpenMoleN_(_1997)
_computing_structure_solution Direct_methods_(SIR,_Burla_et_al.,_1989)
_diffrn_ambient_temperature 173
_diffrn_measurement_details
;
 80 frames,120 sec/frame, delta phi = 2.3 deg. Each frame measured 2 times.
Detector to crystal distance 29 mm.
;
_diffrn_measurement_device_type KappaCCD
_diffrn_measurement_method '\p scans'
_diffrn_radiation_monochromator graphite
_diffrn_radiation_type Mo-K\a
_diffrn_radiation_wavelength 0.71073
_diffrn_reflns_av_R_equivalents 0.050
_diffrn_reflns_av_sigmaI/netI 0.333
_diffrn_reflns_limit_h_max 14
_diffrn_reflns_limit_h_min -10
_diffrn_reflns_limit_k_max 17
_diffrn_reflns_limit_k_min -20
_diffrn_reflns_limit_l_max 16
_diffrn_reflns_limit_l_min -23
_diffrn_reflns_number 18579
_diffrn_reflns_theta_max 30.54
_diffrn_reflns_theta_min 2.5
_diffrn_source xray_tube
_diffrn_standards_decay_% 0
_exptl_absorpt_coefficient_mu 0.877
_exptl_absorpt_correction_type none
_exptl_crystal_colour 'dark red'
_exptl_crystal_density_diffrn 1.41
_exptl_crystal_density_method none
_exptl_crystal_description prism
_exptl_crystal_F_000 1248
_exptl_crystal_size_max 0.18
_exptl_crystal_size_mid 0.16
_exptl_crystal_size_min 0.12
_refine_diff_density_max 0.330
_refine_diff_density_min -0.115
_refine_ls_abs_structure_details 'Flack H D  (1983), Acta Cryst. A39, 876-881'
_refine_ls_abs_structure_Flack 0.03(3)
_refine_ls_extinction_method none
_refine_ls_goodness_of_fit_all 1.027
_refine_ls_goodness_of_fit_ref 0.924
_refine_ls_hydrogen_treatment noref
_refine_ls_matrix_type full
_refine_ls_number_constraints 0
_refine_ls_number_parameters 343
_refine_ls_number_reflns 3163
_refine_ls_number_restraints 0
_refine_ls_R_factor_all 0.054
_refine_ls_R_factor_gt 0.034
_refine_ls_shift/esd_mean 0.000
_refine_ls_shift/su_max 0.002
_refine_ls_structure_factor_coef F
_refine_ls_weighting_details 'w = 4Fo^2^/(\s^2^(Fo^2^) + 0.0001 Fo^4^)'
_refine_ls_weighting_scheme calc
_refine_ls_wR_factor_all 0.045
_refine_ls_wR_factor_ref 0.041
_reflns_number_gt 3163
_reflns_number_total 4621
_reflns_threshold_expression >3.0\s(I)
_cod_data_source_file om0006920.cif
_cod_data_source_block st9
_cod_depositor_comments
;
The following automatic conversions were performed:

'_refine_ls_weighting_scheme' value '4Fo^2^/(\s^2^(Fo^2^) + 0.0001
Fo^4^)' was changed to 'calc'. New tag '_refine_ls_weighting_details'
was created. The value of the new tag was set to 'w =
4Fo^2^/(\s^2^(Fo^2^) + 0.0001 Fo^4^)'.

Automatic conversion script
Id: cif_fix_values 3143 2015-03-26 13:38:13Z robertas 
;
_cod_original_cell_volume 2823.5(2)
_cod_original_sg_symbol_Hall ' P 2ac 2ab'
_cod_database_code 4077641

loop_
_symmetry_equiv_pos_as_xyz
x,y,z
1/2-x,-y,1/2+z
-x,1/2+y,1/2-z
1/2+x,1/2-y,-z

loop_
_atom_site_label
_atom_site_fract_x
_atom_site_fract_y
_atom_site_fract_z
_atom_site_U_iso_or_equiv
_atom_site_adp_type
_atom_site_calc_flag
_atom_site_calc_attached_atom
_atom_site_type_symbol
CR -0.02322(5) 0.14430(3) 0.75669(3) 0.0276(2) Uani ? ? Cr
MN 0.20347(5) 0.02557(2) 0.77821(3) 0.0259(2) Uani ? ? Mn
C1 -0.1121(3) 0.0453(2) 0.7390(2) 0.043(2) Uani ? ? C
O1 -0.1702(3) -0.0142(2) 0.7287(2) 0.069(2) Uani ? ? O
C2 -0.0033(3) 0.1274(2) 0.8651(2) 0.030(1) Uani ? ? C
O2 0.0015(2) 0.1240(1) 0.9336(2) 0.039(1) Uani ? ? O
C3 -0.1775(3) 0.1888(2) 0.7903(2) 0.039(2) Uani ? ? C
O3 -0.2717(2) 0.2160(2) 0.8147(2) 0.055(2) Uani ? ? O
C4 0.1829(3) 0.1372(2) 0.6904(2) 0.026(1) Uani ? ? C
C5 0.1700(3) 0.2009(2) 0.7517(2) 0.028(1) Uani ? ? C
C6 0.0775(3) 0.2643(2) 0.7436(2) 0.034(2) Uani ? ? C
C7 -0.0192(3) 0.2584(2) 0.6860(2) 0.037(2) Uani ? ? C
C8 -0.0209(4) 0.1912(2) 0.6326(2) 0.036(2) Uani ? ? C
C9 0.0741(3) 0.1306(2) 0.6382(2) 0.031(2) Uani ? ? C
C10 0.2954(3) 0.0861(2) 0.6797(2) 0.027(1) Uani ? ? C
O4 0.2824(2) 0.0431(1) 0.6053(1) 0.031(1) Uani ? ? O
C11 0.3709(3) -0.0226(2) 0.5930(2) 0.040(2) Uani ? ? C
C12 0.4271(3) 0.1256(2) 0.6873(2) 0.029(1) Uani ? ? C
C13 0.4620(3) 0.1821(2) 0.6176(2) 0.034(2) Uani ? ? C
C14 0.5958(3) 0.2177(2) 0.6247(2) 0.039(2) Uani ? ? C
C15 0.6334(4) 0.2724(2) 0.5551(3) 0.050(2) Uani ? ? C
C16 0.2477(3) 0.1951(2) 0.8258(2) 0.028(1) Uani ? ? C
C17 0.2780(3) 0.2719(2) 0.8728(2) 0.038(2) Uani ? ? C
C18 0.3066(4) 0.2504(2) 0.9577(2) 0.046(2) Uani ? ? C
C19 0.3387(4) 0.1740(3) 0.9796(2) 0.043(2) Uani ? ? C
C20 0.3519(3) 0.1051(2) 0.9209(2) 0.034(2) Uani ? ? C
N 0.2771(2) 0.1204(1) 0.8463(2) 0.026(1) Uani ? ? N
C21 0.3859(4) 0.3212(2) 0.8342(3) 0.057(2) Uani ? ? C
C22 0.4933(3) 0.0879(2) 0.9015(2) 0.038(2) Uani ? ? C
C23 0.5598(4) 0.0399(3) 0.9669(3) 0.051(2) Uani ? ? C
C24 0.6961(4) 0.0154(3) 0.9453(3) 0.057(2) Uani ? ? C
C25 0.7597(5) -0.0380(4) 1.0051(4) 0.111(4) Uani ? ? C
C26 0.1323(4) -0.0472(2) 0.7119(2) 0.036(2) Uani ? ? C
O5 0.0886(3) -0.0968(1) 0.6691(2) 0.048(1) Uani ? ? O
C27 0.1210(3) -0.0248(2) 0.8613(2) 0.033(1) Uani ? ? C
O6 0.0737(3) -0.0641(1) 0.9101(2) 0.046(1) Uani ? ? O
C28 0.3389(3) -0.0408(2) 0.7859(2) 0.036(2) Uani ? ? C
O7 0.4230(3) -0.0870(1) 0.7906(2) 0.057(2) Uani ? ? O
H1 0.0807 0.3114 0.7776 0.0451 Uiso calc C6 H
H2 -0.0839 0.2999 0.6831 0.0479 Uiso calc C7 H
H3 -0.0860 0.1873 0.5932 0.0488 Uiso calc C8 H
H4 0.0666 0.0825 0.6058 0.0419 Uiso calc C9 H
H5 0.3555 -0.0475 0.5427 0.0515 Uiso calc C11 H
H6 0.4560 -0.0014 0.5945 0.0515 Uiso calc C11 H
H7 0.3605 -0.0631 0.6336 0.0515 Uiso calc C11 H
H8 0.4893 0.0826 0.6905 0.0384 Uiso calc C12 H
H9 0.4289 0.1576 0.7347 0.0384 Uiso calc C12 H
H10 0.4023 0.2266 0.6157 0.0442 Uiso calc C13 H
H11 0.4568 0.1509 0.5698 0.0442 Uiso calc C13 H
H12 0.6552 0.1730 0.6280 0.0512 Uiso calc C14 H
H13 0.6002 0.2498 0.6720 0.0512 Uiso calc C14 H
H14 0.7180 0.2928 0.5630 0.0662 Uiso calc C15 H
H15 0.6303 0.2409 0.5074 0.0662 Uiso calc C15 H
H16 0.5753 0.3177 0.5515 0.0662 Uiso calc C15 H
H17 0.2045 0.3068 0.8729 0.0495 Uiso calc C17 H
H18 0.3015 0.2927 0.9969 0.0601 Uiso calc C18 H
H19 0.3538 0.1629 1.0343 0.0593 Uiso calc C19 H
H20 0.3164 0.0572 0.9454 0.0444 Uiso calc C20 H
H21 0.4031 0.3694 0.8650 0.0766 Uiso calc C21 H
H22 0.4610 0.2879 0.8314 0.0766 Uiso calc C21 H
H23 0.3609 0.3372 0.7821 0.0766 Uiso calc C21 H
H24 0.5364 0.1393 0.8944 0.0513 Uiso calc C22 H
H25 0.4977 0.0566 0.8537 0.0513 Uiso calc C22 H
H26 0.5119 -0.0091 0.9774 0.0709 Uiso calc C23 H
H27 0.5621 0.0734 1.0134 0.0709 Uiso calc C23 H
H28 0.7454 0.0647 0.9395 0.0778 Uiso calc C24 H
H29 0.6940 -0.0136 0.8962 0.0778 Uiso calc C24 H
H30 0.8443 -0.0508 0.9878 0.1580 Uiso calc C25 H
H31 0.7635 -0.0096 1.0545 0.1580 Uiso calc C25 H
H32 0.7121 -0.0879 1.0113 0.1580 Uiso calc C25 H

loop_
_atom_site_aniso_label
_atom_site_aniso_U_11
_atom_site_aniso_U_22
_atom_site_aniso_U_33
_atom_site_aniso_U_12
_atom_site_aniso_U_13
_atom_site_aniso_U_23
_atom_site_aniso_type_symbol
CR 0.0240(2) 0.0324(2) 0.0270(2) 0.0009(2) 0.0003(2) 0.0024(2) Cr
MN 0.0306(2) 0.0235(2) 0.0242(2) -0.0006(2) 0.0039(2) -0.0009(2) Mn
C1 0.042(2) 0.048(2) 0.039(2) -0.008(2) -0.000(2) 0.002(2) C
O1 0.064(2) 0.066(1) 0.078(2) -0.032(1) 0.005(2) -0.012(2) O
C2 0.027(2) 0.031(1) 0.033(2) 0.005(1) 0.002(1) 0.001(1) C
O2 0.039(1) 0.054(1) 0.029(1) 0.009(1) 0.004(1) 0.002(1) O
C3 0.032(2) 0.055(2) 0.034(2) 0.004(2) -0.000(2) 0.007(2) C
O3 0.035(1) 0.087(2) 0.055(2) 0.019(1) 0.010(1) 0.012(2) O
C4 0.028(1) 0.030(1) 0.022(1) -0.002(1) 0.001(1) 0.002(1) C
C5 0.027(1) 0.028(1) 0.031(2) -0.000(1) 0.000(2) 0.002(1) C
C6 0.034(2) 0.029(1) 0.041(2) 0.002(1) 0.004(2) 0.004(2) C
C7 0.035(2) 0.037(1) 0.038(2) 0.012(1) 0.002(2) 0.010(1) C
C8 0.035(2) 0.050(2) 0.028(2) 0.007(2) 0.000(2) 0.011(2) C
C9 0.033(2) 0.041(1) 0.023(2) -0.002(2) 0.000(1) 0.001(1) C
C10 0.029(1) 0.030(1) 0.023(1) 0.000(1) 0.002(1) -0.002(1) C
O4 0.033(1) 0.0369(9) 0.024(1) 0.005(1) 0.004(1) -0.005(1) O
C11 0.041(2) 0.040(1) 0.038(2) 0.002(2) 0.007(2) -0.007(2) C
C12 0.025(1) 0.035(1) 0.029(2) 0.003(1) 0.004(1) 0.002(1) C
C13 0.029(2) 0.042(1) 0.031(2) 0.001(1) -0.000(2) 0.007(2) C
C14 0.036(2) 0.045(2) 0.038(2) -0.008(2) 0.004(2) 0.008(2) C
C15 0.041(2) 0.061(2) 0.051(2) -0.015(2) 0.001(2) 0.016(2) C
C16 0.024(1) 0.032(1) 0.027(2) -0.002(1) 0.002(1) -0.003(1) C
C17 0.036(2) 0.031(1) 0.047(2) -0.002(2) 0.000(2) -0.010(2) C
C18 0.047(2) 0.049(2) 0.043(2) -0.004(2) -0.008(2) -0.019(2) C
C19 0.042(2) 0.066(2) 0.029(2) -0.002(2) -0.002(2) -0.013(2) C
C20 0.030(2) 0.041(1) 0.031(2) -0.005(2) -0.001(2) 0.004(2) C
N 0.022(1) 0.032(1) 0.024(1) 0.001(1) 0.001(1) -0.002(1) N
C21 0.058(2) 0.039(1) 0.079(3) -0.022(2) 0.000(3) -0.005(2) C
C22 0.028(2) 0.050(2) 0.040(2) -0.005(2) 0.002(2) 0.006(2) C
C23 0.034(2) 0.080(3) 0.050(2) 0.002(2) -0.005(2) 0.018(2) C
C24 0.036(2) 0.075(2) 0.068(3) 0.006(2) -0.010(2) 0.022(2) C
C25 0.059(3) 0.168(4) 0.137(5) 0.036(4) 0.016(4) 0.093(4) C
C26 0.048(2) 0.030(1) 0.032(2) -0.007(1) 0.010(2) 0.000(1) C
O5 0.069(2) 0.043(1) 0.038(1) -0.024(1) 0.011(2) -0.009(1) O
C27 0.041(2) 0.030(1) 0.030(2) -0.005(2) 0.008(2) -0.007(1) C
O6 0.076(2) 0.039(1) 0.034(1) -0.012(1) 0.017(1) 0.004(1) O
C28 0.047(2) 0.032(1) 0.032(2) 0.005(1) 0.009(2) -0.001(1) C
O7 0.064(2) 0.051(1) 0.057(2) 0.030(1) 0.005(2) 0.002(1) O

loop_
_atom_type_symbol
_atom_type_scat_dispersion_real
_atom_type_scat_dispersion_imag
_atom_type_scat_source
C 0.002 0.002 International_Tables_Vol_IV_Table_2.3.1
H 0.000 0.000 International_Tables_Vol_IV_Table_2.3.1
Cr 0.284 0.624 International_Tables_Vol_IV_Table_2.3.1
Mn 0.295 0.729 International_Tables_Vol_IV_Table_2.3.1
N 0.004 0.003 International_Tables_Vol_IV_Table_2.3.1
O 0.008 0.006 International_Tables_Vol_IV_Table_2.3.1

loop_
_geom_angle_atom_site_label_1
_geom_angle_atom_site_label_2
_geom_angle_atom_site_label_3
_geom_angle
C1 CR C2 95.0(2)
C1 CR C3 87.1(2)
C1 CR C5 142.9(2)
C1 CR C6 165.0(2)
C1 CR C7 129.8(2)
C1 CR C8 98.4(2)
C1 CR C9 89.9(2)
C2 CR C3 81.6(2)
C2 CR C5 89.8(2)
C2 CR C6 100.0(2)
C2 CR C7 130.9(2)
C2 CR C8 166.6(2)
C2 CR C9 143.8(2)
C3 CR C5 130.0(2)
C3 CR C6 95.9(2)
C3 CR C7 81.8(2)
C3 CR C8 99.5(2)
C3 CR C9 134.5(2)
C5 CR C6 37.2(1)
C5 CR C7 67.4(1)
C5 CR C8 79.3(2)
C5 CR C9 66.2(1)
C6 CR C7 37.1(2)
C6 CR C8 66.6(2)
C6 CR C9 77.5(1)
C7 CR C8 37.2(2)
C7 CR C9 65.9(1)
C8 CR C9 36.3(1)
C10 MN N 85.7(1)
C10 MN C26 90.1(2)
C10 MN C27 178.5(2)
C10 MN C28 88.6(2)
N MN C26 173.3(2)
N MN C27 94.6(1)
N MN C28 96.3(2)
C26 MN C27 89.5(2)
C26 MN C28 88.9(2)
C27 MN C28 92.8(2)
CR C1 O1 177.8(4)
CR C2 O2 173.0(3)
CR C3 O3 176.9(4)
C5 C4 C9 114.3(3)
C5 C4 C10 124.2(3)
C9 C4 C10 121.5(3)
CR C5 C4 79.6(2)
CR C5 C6 71.4(2)
CR C5 C16 115.9(3)
C4 C5 C6 120.2(4)
C4 C5 C16 119.8(3)
C6 C5 C16 119.9(4)
CR C6 C5 71.4(2)
CR C6 C7 70.6(2)
C5 C6 C7 120.6(4)
CR C7 C6 72.2(2)
CR C7 C8 72.6(2)
C6 C7 C8 120.2(3)
CR C8 C7 70.2(2)
CR C8 C9 72.8(2)
C7 C8 C9 119.1(4)
CR C9 C4 78.8(2)
CR C9 C8 70.8(2)
C4 C9 C8 123.3(4)
MN C10 C4 78.6(2)
MN C10 O4 114.2(2)
MN C10 C12 121.9(3)
C4 C10 O4 107.8(3)
C4 C10 C12 119.0(3)
O4 C10 C12 111.1(3)
C10 O4 C11 115.1(3)
C10 C12 C13 113.6(3)
C12 C13 C14 112.6(3)
C13 C14 C15 113.4(4)
C5 C16 C17 120.2(3)
C5 C16 N 114.3(3)
C17 C16 N 125.4(4)
C16 C17 C18 110.6(3)
C16 C17 C21 111.2(4)
C18 C17 C21 112.4(4)
C17 C18 C19 122.0(4)
C18 C19 C20 121.9(4)
C19 C20 N 112.7(3)
C19 C20 C22 111.3(4)
N C20 C22 110.6(3)
MN N C16 117.1(3)
MN N C20 122.6(2)
C16 N C20 120.0(3)
C20 C22 C23 112.2(4)
C22 C23 C24 112.8(4)
C23 C24 C25 114.0(5)
MN C26 O5 177.8(4)
MN C27 O6 172.9(3)
MN C28 O7 176.8(4)

loop_
_geom_bond_atom_site_label_1
_geom_bond_atom_site_label_2
_geom_bond_distance
CR C1 1.868(4)
CR C2 1.856(4)
CR C3 1.847(4)
CR C5 2.211(3)
CR C6 2.211(4)
CR C7 2.190(4)
CR C8 2.221(4)
CR C9 2.247(4)
MN C10 2.148(4)
MN N 2.057(3)
MN C26 1.780(4)
MN C27 1.830(4)
MN C28 1.775(4)
C1 O1 1.146(5)
C2 O2 1.156(5)
C3 O3 1.150(5)
C4 C5 1.462(5)
C4 C9 1.438(5)
C4 C10 1.443(5)
C5 C6 1.411(5)
C5 C16 1.490(6)
C6 C7 1.401(6)
C7 C8 1.406(6)
C8 C9 1.393(6)
C10 O4 1.438(4)
C10 C12 1.517(5)
O4 C11 1.419(5)
C12 C13 1.528(5)
C13 C14 1.511(6)
C14 C15 1.517(6)
C16 C17 1.502(5)
C16 N 1.290(5)
C17 C18 1.500(7)
C17 C21 1.521(6)
C18 C19 1.327(7)
C19 C20 1.492(6)
C20 N 1.498(5)
C20 C22 1.533(6)
C22 C23 1.514(6)
C23 C24 1.517(7)
C24 C25 1.481(8)
C26 O5 1.168(5)
C27 O6 1.148(5)
C28 O7 1.152(5)
